data_4349484
loop_
_publ_author_name
'Tang, Yuan-Yuan'
'Wang, Zhong-Xia'
'Li, Peng-Fei'
'You, Yu-Meng'
'Stroppa, Alessandro'
'Xiong, Ren-Gen'

_publ_section_title
;
 Brilliant triboluminescence in a potential organic--inorganic hybrid
 ferroelectric: (Ph3PO)2MnBr2
;
_journal_issue 1
_journal_name_full 'Inorganic Chemistry Frontiers'
_journal_page_first 154
_journal_paper_doi 10.1039/C6QI00148C
_journal_volume 4
_journal_year 2017
_chemical_formula_moiety 'C36 H30 Br2 Mn O2 P2'
_chemical_formula_sum 'C36 H30 Br2 Mn O2 P2'
_chemical_formula_weight 771.28
_chemical_name_systematic (Ph3PO)2MnBr2
_space_group_crystal_system triclinic
_space_group_IT_number 1
_space_group_name_Hall 'P 1'
_space_group_name_H-M_alt 'P 1'
_atom_sites_solution_hydrogens geom
_audit_creation_method SHELXL-2014/7
_audit_update_record
;
2016-05-10 deposited with the CCDC.
2016-11-17 downloaded from the CCDC.
;
_cell_angle_alpha 65.31(6)
_cell_angle_beta 63.75(5)
_cell_angle_gamma 89.72(7)
_cell_formula_units_Z 1
_cell_length_a 10.013(7)
_cell_length_b 10.253(7)
_cell_length_c 10.564(6)
_cell_measurement_reflns_used 322
_cell_measurement_temperature 293(2)
_cell_measurement_theta_max 27.4855
_cell_measurement_theta_min 2.2405
_cell_volume 862.0(12)
_computing_data_collection 'CrystalClear (Rigaku Inc., 2008)'
_computing_molecular_graphics 'Bruker SHELXTL'
_computing_publication_material 'Bruker SHELXTL'
_computing_structure_refinement 'SHELXL-2014/7 (Sheldrick, 2014)'
_computing_structure_solution 'SHELXL-2014/7 (Sheldrick, 2014)'
_diffrn_ambient_temperature 293(2)
_diffrn_measured_fraction_theta_full 0.985
_diffrn_measured_fraction_theta_max 0.971
_diffrn_measurement_device_type 'Rigaku Mercury CCD'
_diffrn_measurement_method \w
_diffrn_radiation_type MoK\a
_diffrn_radiation_wavelength 0.71073
_diffrn_reflns_av_R_equivalents 0.0340
_diffrn_reflns_av_unetI/netI 0.1344
_diffrn_reflns_Laue_measured_fraction_full 0.985
_diffrn_reflns_Laue_measured_fraction_max 0.971
_diffrn_reflns_limit_h_max 12
_diffrn_reflns_limit_h_min -12
_diffrn_reflns_limit_k_max 12
_diffrn_reflns_limit_k_min -13
_diffrn_reflns_limit_l_max 13
_diffrn_reflns_limit_l_min -13
_diffrn_reflns_number 6372
_diffrn_reflns_point_group_measured_fraction_full 0.985
_diffrn_reflns_point_group_measured_fraction_max 0.971
_diffrn_reflns_theta_full 25.242
_diffrn_reflns_theta_max 27.485
_diffrn_reflns_theta_min 2.241
_diffrn_source 'fine-focus sealed tube'
_exptl_absorpt_coefficient_mu 2.823
_exptl_absorpt_correction_T_max 0.569
_exptl_absorpt_correction_T_min 0.513
_exptl_absorpt_correction_type multi-scan
_exptl_absorpt_process_details 'CrystalClear (Rigaku, 2005)'
_exptl_crystal_colour green
_exptl_crystal_density_diffrn 1.486
_exptl_crystal_density_method 'not measured'
_exptl_crystal_description block
_exptl_crystal_F_000 387
_exptl_crystal_preparation Luminescent
_exptl_crystal_size_max 0.3
_exptl_crystal_size_mid 0.2
_exptl_crystal_size_min 0.2
_refine_diff_density_max 0.401
_refine_diff_density_min -0.619
_refine_diff_density_rms 0.135
_refine_ls_abs_structure_details
;
 Refined as an inversion twin.
;
_refine_ls_abs_structure_Flack 0.981(19)
_refine_ls_extinction_method none
_refine_ls_goodness_of_fit_ref 0.863
_refine_ls_hydrogen_treatment constr
_refine_ls_matrix_type full
_refine_ls_number_parameters 389
_refine_ls_number_reflns 5651
_refine_ls_number_restraints 383
_refine_ls_restrained_S_all 0.839
_refine_ls_R_factor_all 0.0731
_refine_ls_R_factor_gt 0.0403
_refine_ls_shift/su_max 0.000
_refine_ls_shift/su_mean 0.000
_refine_ls_structure_factor_coef Fsqd
_refine_ls_weighting_details 'w=1/[\s^2^(Fo^2^)+(0.0697P)^2^] where P=(Fo^2^+2Fc^2^)/3'
_refine_ls_weighting_scheme calc
_refine_ls_wR_factor_gt 0.0922
_refine_ls_wR_factor_ref 0.1483
_reflns_Friedel_coverage 1.000
_reflns_Friedel_fraction_full 0.985
_reflns_Friedel_fraction_max 0.971
_reflns_number_gt 3953
_reflns_number_total 6372
_reflns_threshold_expression 'I > 2\s(I)'
_cod_data_source_file c6qi00148c2.cif
_cod_data_source_block 1
_cod_depositor_comments
;
The following automatic conversions were performed:

data item '_exptl_absorpt_correction_type' value 'Multi-scan' was
changed to 'multi-scan' in accordance with the
/home/saulius/struct/COD-crude-data/automatic-downloads/DataCite-retrospective/RSC/depositions/lib/dictionaries/cif_core.dic
dictionary named 'cif_core.dic' version 2.4.2 last updated on
2011-04-26.

Automatic conversion script
Id: cif_fix_values 6909 2019-04-08 15:41:33Z antanas 
;
_cod_original_cell_volume 862.0(11)
_cod_database_code 4349484
_shelx_shelxl_version_number 2014/7
_shelx_space_group_comment
;
The symmetry employed for this shelxl refinement is uniquely defined
by the following loop, which should always be used as a source of
symmetry information in preference to the above space-group names.
They are only intended as comments.
;

loop_
_space_group_symop_operation_xyz
'x, y, z'

loop_
_atom_site_label
_atom_site_type_symbol
_atom_site_fract_x
_atom_site_fract_y
_atom_site_fract_z
_atom_site_U_iso_or_equiv
_atom_site_adp_type
_atom_site_occupancy
_atom_site_site_symmetry_order
_atom_site_calc_flag
_atom_site_refinement_flags_posn
_atom_site_refinement_flags_adp
Mn1 Mn 0.86717(17) 0.68953(17) 0.35980(18) 0.0366(4) Uani 1 1 d . U
Br1 Br 1.12564(13) 0.64772(13) 0.23085(15) 0.0596(4) Uani 1 1 d . U
Br2 Br 0.81651(16) 0.75576(16) 0.57395(16) 0.0698(5) Uani 1 1 d . U
P2 P 0.8185(3) 1.0036(3) 0.1064(3) 0.0370(7) Uani 1 1 d . U
P1 P 0.5427(3) 0.4480(3) 0.4824(4) 0.0391(7) Uani 1 1 d . U
O1 O 0.6968(8) 0.5199(8) 0.4383(9) 0.047(2) Uani 1 1 d . U
C22 C 0.3025(16) 0.9490(15) 0.3446(18) 0.063(4) Uani 1 1 d . U
H22 H 0.1965 0.9316 0.3970 0.076 Uiso 1 1 calc R U
C20 C 0.5355(14) 0.9769(14) 0.3475(14) 0.053(3) Uani 1 1 d . U
H20 H 0.5877 0.9786 0.4011 0.063 Uiso 1 1 calc R U
O2 O 0.8516(9) 0.8551(8) 0.1770(9) 0.050(2) Uani 1 1 d . U
C7 C 0.5345(13) 0.4631(13) 0.3097(13) 0.043(3) Uani 1 1 d . U
C1 C 0.3914(14) 0.5215(13) 0.5883(14) 0.043(3) Uani 1 1 d . U
C18 C 0.6227(14) 0.1858(14) 0.5941(16) 0.056(3) Uani 1 1 d . U
H18 H 0.7219 0.2415 0.5227 0.067 Uiso 1 1 calc R U
C27 C 0.999(2) 1.022(2) -0.3281(19) 0.094(5) Uani 1 1 d . U
H27 H 1.0289 0.9531 -0.3646 0.113 Uiso 1 1 calc R U
C19 C 0.6168(13) 0.9961(12) 0.1930(14) 0.043(3) Uani 1 1 d . U
C31 C 0.9077(13) 1.1375(13) 0.1311(13) 0.041(2) Uani 1 1 d . U
C13 C 0.5015(12) 0.2533(12) 0.6107(13) 0.038(2) Uani 1 1 d . U
C14 C 0.3562(14) 0.1716(13) 0.7195(15) 0.056(3) Uani 1 1 d . U
H14 H 0.2742 0.2175 0.7334 0.067 Uiso 1 1 calc R U
C12 C 0.4627(14) 0.3518(14) 0.3062(16) 0.055(3) Uani 1 1 d . U
H12 H 0.4113 0.2630 0.3986 0.066 Uiso 1 1 calc R U
C36 C 1.0449(15) 1.1209(13) 0.1319(16) 0.054(3) Uani 1 1 d . U
H36 H 1.0847 1.0408 0.1236 0.065 Uiso 1 1 calc R U
C15 C 0.3312(16) 0.0237(14) 0.8076(17) 0.065(4) Uani 1 1 d . U
H15 H 0.2320 -0.0324 0.8777 0.078 Uiso 1 1 calc R U
C16 C 0.4516(17) -0.0415(14) 0.7927(17) 0.064(4) Uani 1 1 d . U
H16 H 0.4352 -0.1415 0.8583 0.077 Uiso 1 1 calc R U
C29 C 0.9796(19) 1.253(2) -0.3750(19) 0.094(5) Uani 1 1 d . U
H29 H 0.9967 1.3506 -0.4475 0.113 Uiso 1 1 calc R U
C21 C 0.3829(15) 0.9560(16) 0.4210(17) 0.064(4) Uani 1 1 d . U
H21 H 0.3307 0.9461 0.5235 0.077 Uiso 1 1 calc R U
C11 C 0.4650(17) 0.3683(17) 0.1737(19) 0.069(4) Uani 1 1 d . U
H11 H 0.4135 0.2915 0.1759 0.082 Uiso 1 1 calc R U
C25 C 0.8965(13) 1.0706(13) -0.1048(13) 0.044(3) Uani 1 1 d . U
C24 C 0.5392(14) 0.9912(13) 0.1120(15) 0.051(3) Uani 1 1 d . U
H24 H 0.5920 1.0031 0.0087 0.061 Uiso 1 1 calc R U
C10 C 0.5413(18) 0.4952(19) 0.0345(19) 0.079(4) Uani 1 1 d . U
H10 H 0.5436 0.5044 -0.0579 0.095 Uiso 1 1 calc R U
C30 C 0.9138(17) 1.2125(15) -0.2031(16) 0.070(4) Uani 1 1 d . U
H30 H 0.8862 1.2815 -0.1659 0.084 Uiso 1 1 calc R U
C2 C 0.3998(16) 0.5568(14) 0.6964(15) 0.057(3) Uani 1 1 d . U
H2 H 0.4866 0.5500 0.7083 0.069 Uiso 1 1 calc R U
C35 C 1.1230(16) 1.2199(16) 0.1445(18) 0.069(4) Uani 1 1 d . U
H35 H 1.2175 1.2095 0.1388 0.083 Uiso 1 1 calc R U
C6 C 0.2660(14) 0.5344(15) 0.5644(17) 0.059(3) Uani 1 1 d . U
H6 H 0.2606 0.5126 0.4894 0.070 Uiso 1 1 calc R U
C26 C 0.9398(14) 0.9756(16) -0.1697(16) 0.059(3) Uani 1 1 d . U
H26 H 0.9283 0.8770 -0.1032 0.071 Uiso 1 1 calc R U
C8 C 0.6100(17) 0.5943(15) 0.1706(16) 0.073(4) Uani 1 1 d . U
H8 H 0.6576 0.6722 0.1701 0.088 Uiso 1 1 calc R U
C17 C 0.5980(17) 0.0394(15) 0.6811(18) 0.072(4) Uani 1 1 d . U
H17 H 0.6797 -0.0070 0.6659 0.086 Uiso 1 1 calc R U
C23 C 0.3803(15) 0.9678(14) 0.1911(18) 0.062(3) Uani 1 1 d . U
H23 H 0.3263 0.9650 0.1394 0.074 Uiso 1 1 calc R U
C5 C 0.1474(16) 0.5812(17) 0.657(2) 0.078(4) Uani 1 1 d . U
H5 H 0.0604 0.5885 0.6452 0.093 Uiso 1 1 calc R U
C9 C 0.615(2) 0.6094(19) 0.0327(18) 0.095(5) Uani 1 1 d . U
H9 H 0.6673 0.6968 -0.0613 0.113 Uiso 1 1 calc R U
C4 C 0.1579(19) 0.6165(18) 0.764(2) 0.089(5) Uani 1 1 d . U
H4 H 0.0795 0.6508 0.8215 0.107 Uiso 1 1 calc R U
C28 C 1.016(2) 1.151(3) -0.430(2) 0.108(6) Uani 1 1 d . U
H28 H 1.0513 1.1754 -0.5361 0.130 Uiso 1 1 calc R U
C3 C 0.2835(19) 0.6017(18) 0.7872(18) 0.078(4) Uani 1 1 d . U
H3 H 0.2888 0.6219 0.8632 0.094 Uiso 1 1 calc R U
C33 C 0.9292(18) 1.3456(16) 0.1651(17) 0.067(4) Uani 1 1 d . U
H33 H 0.8913 1.4262 0.1738 0.081 Uiso 1 1 calc R U
C34 C 1.0657(18) 1.3284(16) 0.1646(17) 0.069(4) Uani 1 1 d . U
H34 H 1.1162 1.3931 0.1783 0.082 Uiso 1 1 calc R U
C32 C 0.8466(15) 1.2493(14) 0.1534(16) 0.057(3) Uani 1 1 d . U
H32 H 0.7516 1.2602 0.1606 0.068 Uiso 1 1 calc R U

loop_
_atom_site_aniso_label
_atom_site_aniso_U_11
_atom_site_aniso_U_22
_atom_site_aniso_U_33
_atom_site_aniso_U_23
_atom_site_aniso_U_13
_atom_site_aniso_U_12
Mn1 0.0365(10) 0.0351(9) 0.0392(10) -0.0158(8) -0.0204(8) 0.0044(8)
Br1 0.0407(8) 0.0572(9) 0.0757(10) -0.0336(8) -0.0215(7) 0.0099(6)
Br2 0.0709(10) 0.0946(12) 0.0665(10) -0.0554(9) -0.0342(8) 0.0203(8)
P2 0.0414(17) 0.0323(15) 0.0370(16) -0.0134(13) -0.0214(14) 0.0061(13)
P1 0.0340(16) 0.0363(16) 0.0411(17) -0.0119(13) -0.0191(15) 0.0001(13)
O1 0.038(4) 0.041(4) 0.052(5) -0.013(4) -0.023(4) -0.006(3)
C22 0.038(7) 0.063(9) 0.068(8) -0.025(8) -0.015(6) -0.004(7)
C20 0.052(6) 0.057(8) 0.038(6) -0.015(6) -0.020(6) 0.003(6)
O2 0.066(5) 0.031(4) 0.055(5) -0.010(4) -0.039(5) 0.015(4)
C7 0.038(6) 0.047(6) 0.038(5) -0.016(5) -0.017(5) 0.008(5)
C1 0.043(6) 0.040(6) 0.042(6) -0.015(5) -0.019(5) 0.009(5)
C18 0.043(7) 0.045(6) 0.064(8) -0.014(6) -0.024(6) 0.007(5)
C27 0.078(11) 0.157(14) 0.052(8) -0.065(9) -0.020(9) 0.029(12)
C19 0.037(5) 0.042(6) 0.045(6) -0.020(6) -0.016(5) 0.005(5)
C31 0.039(6) 0.042(6) 0.035(6) -0.017(5) -0.012(5) -0.001(5)
C13 0.039(6) 0.033(5) 0.035(5) -0.010(4) -0.018(5) 0.004(4)
C14 0.041(6) 0.037(6) 0.065(8) -0.008(6) -0.021(6) 0.005(5)
C12 0.053(8) 0.053(7) 0.062(7) -0.025(6) -0.032(7) 0.000(6)
C36 0.060(8) 0.039(7) 0.076(9) -0.028(6) -0.040(7) 0.015(6)
C15 0.058(7) 0.040(7) 0.068(9) -0.010(6) -0.022(7) -0.002(6)
C16 0.085(9) 0.034(6) 0.074(9) -0.016(6) -0.048(7) 0.009(6)
C29 0.079(12) 0.096(11) 0.050(8) 0.014(7) -0.030(9) -0.032(9)
C21 0.046(7) 0.072(9) 0.048(8) -0.016(7) -0.012(6) 0.003(7)
C11 0.073(10) 0.072(9) 0.074(9) -0.035(7) -0.043(8) 0.003(7)
C25 0.039(6) 0.051(6) 0.038(5) -0.015(4) -0.019(5) 0.001(5)
C24 0.050(6) 0.052(7) 0.054(7) -0.027(6) -0.026(6) 0.007(6)
C10 0.090(11) 0.098(11) 0.072(8) -0.043(7) -0.054(9) 0.015(9)
C30 0.083(10) 0.055(7) 0.054(7) -0.005(6) -0.039(8) 0.000(7)
C2 0.063(8) 0.061(8) 0.043(7) -0.023(6) -0.023(6) 0.012(7)
C35 0.066(9) 0.069(9) 0.098(11) -0.044(8) -0.055(9) 0.008(7)
C6 0.046(7) 0.060(8) 0.069(9) -0.030(7) -0.028(7) 0.005(6)
C26 0.053(8) 0.080(9) 0.050(6) -0.035(6) -0.024(6) 0.007(7)
C8 0.093(10) 0.054(8) 0.060(7) -0.008(6) -0.043(8) -0.018(7)
C17 0.073(8) 0.043(7) 0.080(10) -0.019(7) -0.031(8) 0.028(6)
C23 0.052(7) 0.061(8) 0.083(9) -0.036(8) -0.039(7) 0.013(7)
C5 0.040(8) 0.075(10) 0.090(12) -0.028(9) -0.019(8) 0.014(7)
C9 0.131(14) 0.073(9) 0.048(7) -0.002(7) -0.041(9) -0.022(9)
C4 0.069(10) 0.080(11) 0.076(11) -0.040(9) 0.002(8) 0.020(9)
C28 0.081(12) 0.162(17) 0.052(9) -0.033(8) -0.025(10) -0.005(13)
C3 0.081(10) 0.076(10) 0.050(8) -0.032(7) -0.008(8) 0.009(9)
C33 0.080(10) 0.055(8) 0.060(9) -0.036(7) -0.021(9) 0.007(8)
C34 0.079(9) 0.057(8) 0.065(9) -0.034(7) -0.026(8) -0.007(7)
C32 0.047(7) 0.042(7) 0.065(8) -0.026(6) -0.014(7) 0.009(6)

loop_
_atom_type_symbol
_atom_type_description
_atom_type_scat_dispersion_real
_atom_type_scat_dispersion_imag
_atom_type_scat_source
C C 0.0033 0.0016 'International Tables Vol C Tables 4.2.6.8 and 6.1.1.4'
H H 0.0000 0.0000 'International Tables Vol C Tables 4.2.6.8 and 6.1.1.4'
N N 0.0061 0.0033 'International Tables Vol C Tables 4.2.6.8 and 6.1.1.4'
O O 0.0106 0.0060 'International Tables Vol C Tables 4.2.6.8 and 6.1.1.4'
P P 0.1023 0.0942 'International Tables Vol C Tables 4.2.6.8 and 6.1.1.4'
Mn Mn 0.3368 0.7283 'International Tables Vol C Tables 4.2.6.8 and 6.1.1.4'
Br Br -0.2901 2.4595 'International Tables Vol C Tables 4.2.6.8 and 6.1.1.4'

loop_
_geom_angle_atom_site_label_1
_geom_angle_atom_site_label_2
_geom_angle_atom_site_label_3
_geom_angle
O2 Mn1 O1 102.6(3)
O2 Mn1 Br1 104.0(3)
O1 Mn1 Br1 113.3(2)
O2 Mn1 Br2 111.0(2)
O1 Mn1 Br2 110.1(2)
Br1 Mn1 Br2 114.94(9)
O2 P2 C19 111.6(5)
O2 P2 C25 109.3(5)
C19 P2 C25 108.6(5)
O2 P2 C31 111.9(5)
C19 P2 C31 108.7(5)
C25 P2 C31 106.6(6)
O1 P1 C13 110.5(5)
O1 P1 C7 111.4(5)
C13 P1 C7 105.3(5)
O1 P1 C1 112.2(5)
C13 P1 C1 107.2(5)
C7 P1 C1 110.0(6)
P1 O1 Mn1 156.7(5)
C23 C22 C21 119.8(14)
C21 C20 C19 121.2(13)
P2 O2 Mn1 150.0(5)
C12 C7 C8 118.2(12)
C12 C7 P1 124.4(10)
C8 C7 P1 117.5(10)
C2 C1 C6 120.8(12)
C2 C1 P1 119.5(10)
C6 C1 P1 119.6(10)
C17 C18 C13 120.1(12)
C28 C27 C26 126(2)
C20 C19 C24 120.0(11)
C20 C19 P2 119.8(10)
C24 C19 P2 119.7(10)
C32 C31 C36 118.5(11)
C32 C31 P2 124.1(10)
C36 C31 P2 117.4(9)
C14 C13 C18 119.6(11)
C14 C13 P1 122.8(9)
C18 C13 P1 117.6(9)
C15 C14 C13 120.3(12)
C11 C12 C7 121.4(14)
C35 C36 C31 121.3(12)
C16 C15 C14 119.6(13)
C15 C16 C17 120.3(12)
C28 C29 C30 122.1(17)
C20 C21 C22 120.3(15)
C12 C11 C10 121.5(14)
C30 C25 C26 118.1(12)
C30 C25 P2 121.8(10)
C26 C25 P2 120.1(10)
C23 C24 C19 118.0(12)
C11 C10 C9 119.0(14)
C25 C30 C29 116.2(15)
C3 C2 C1 121.5(14)
C34 C35 C36 120.5(14)
C1 C6 C5 117.7(14)
C27 C26 C25 121.6(15)
C9 C8 C7 120.0(13)
C18 C17 C16 119.8(12)
C22 C23 C24 120.8(14)
C4 C5 C6 120.8(15)
C10 C9 C8 119.8(15)
C5 C4 C3 120.8(14)
C27 C28 C29 116(2)
C2 C3 C4 118.5(16)
C32 C33 C34 122.9(14)
C35 C34 C33 118.8(14)
C31 C32 C33 117.8(13)

loop_
_geom_bond_atom_site_label_1
_geom_bond_atom_site_label_2
_geom_bond_distance
Mn1 O2 2.040(7)
Mn1 O1 2.048(8)
Mn1 Br1 2.469(3)
Mn1 Br2 2.470(2)
P2 O2 1.499(8)
P2 C19 1.798(12)
P2 C25 1.801(11)
P2 C31 1.807(12)
P1 O1 1.494(8)
P1 C13 1.801(11)
P1 C7 1.804(12)
P1 C1 1.819(12)
C22 C23 1.378(19)
C22 C21 1.388(19)
C20 C21 1.341(17)
C20 C19 1.387(16)
C7 C12 1.375(16)
C7 C8 1.385(16)
C1 C2 1.368(17)
C1 C6 1.382(17)
C18 C17 1.346(16)
C18 C13 1.374(15)
C27 C28 1.26(3)
C27 C26 1.356(18)
C19 C24 1.401(16)
C31 C32 1.355(16)
C31 C36 1.387(16)
C13 C14 1.366(16)
C14 C15 1.359(16)
C12 C11 1.327(18)
C36 C35 1.368(17)
C15 C16 1.356(18)
C16 C17 1.376(18)
C29 C28 1.37(3)
C29 C30 1.49(2)
C11 C10 1.36(2)
C25 C30 1.344(16)
C25 C26 1.378(17)
C24 C23 1.396(17)
C10 C9 1.38(2)
C2 C3 1.365(18)
C35 C34 1.302(18)
C6 C5 1.398(18)
C8 C9 1.378(19)
C5 C4 1.37(2)
C4 C3 1.38(2)
C33 C32 1.369(19)
C33 C34 1.38(2)
